data_2211759
loop_
_publ_author_name
'Feng Xu'
'Wei-Xiao Hu'

_publ_section_title
;
 1,2-Bis[4-(trifluoromethyl)benzylidene]hydrazine
;
_journal_coeditor_code CI2222
_journal_issue 1
_journal_name_full 'Acta Crystallographica Section E'
_journal_page_first o289
_journal_page_last o290
_journal_paper_doi 10.1107/S160053680605327X
_journal_volume 63
_journal_year 2007
_chemical_formula_iupac 'C16 H10 F6 N2'
_chemical_formula_moiety 'C16 H10 F6 N2'
_chemical_formula_sum 'C16 H10 F6 N2'
_chemical_formula_weight 344.26
_chemical_name_systematic
;
1,2-Bis[4-(trifluoromethyl)benzylidene]hydrazine
;
_space_group_IT_number 14
_symmetry_cell_setting monoclinic
_symmetry_space_group_name_Hall '-P 2ybc'
_symmetry_space_group_name_H-M 'P 1 21/c 1'
_atom_sites_solution_hydrogens geom
_atom_sites_solution_primary direct
_atom_sites_solution_secondary difmap
_cell_angle_alpha 90.00
_cell_angle_beta 100.858(12)
_cell_angle_gamma 90.00
_cell_formula_units_Z 4
_cell_length_a 8.030(3)
_cell_length_b 7.903(3)
_cell_length_c 24.074(9)
_cell_measurement_reflns_used 872
_cell_measurement_temperature 293(2)
_cell_measurement_theta_max 21.984
_cell_measurement_theta_min 2.717
_cell_volume 1500.4(10)
_computing_cell_refinement 'SAINT (Bruker, 1997)'
_computing_data_collection 'SMART (Bruker, 1997)'
_computing_data_reduction SAINT
_computing_molecular_graphics 'ORTEP-3 for Windows (Farrugia, 1999)'
_computing_publication_material SHELXL97
_computing_structure_refinement 'SHELXL97 (Sheldrick, 1997)'
_computing_structure_solution 'SHELXS97 (Sheldrick, 1997)'
_diffrn_ambient_temperature 293(2)
_diffrn_measured_fraction_theta_full 0.987
_diffrn_measured_fraction_theta_max 0.987
_diffrn_measurement_device_type 'Bruker SMART CCD area-detector'
_diffrn_measurement_method '\f and \w'
_diffrn_radiation_monochromator graphite
_diffrn_radiation_source 'fine-focus sealed tube'
_diffrn_radiation_type MoK\a
_diffrn_radiation_wavelength 0.71073
_diffrn_reflns_av_R_equivalents 0.0749
_diffrn_reflns_av_sigmaI/netI 0.0675
_diffrn_reflns_limit_h_max 10
_diffrn_reflns_limit_h_min -9
_diffrn_reflns_limit_k_max 10
_diffrn_reflns_limit_k_min -10
_diffrn_reflns_limit_l_max 24
_diffrn_reflns_limit_l_min -30
_diffrn_reflns_number 7290
_diffrn_reflns_theta_full 27.12
_diffrn_reflns_theta_max 27.12
_diffrn_reflns_theta_min 1.72
_diffrn_standards_number 0
_exptl_absorpt_coefficient_mu 0.144
_exptl_absorpt_correction_T_max 0.9788
_exptl_absorpt_correction_T_min 0.9719
_exptl_absorpt_correction_type multi-scan
_exptl_absorpt_process_details '(SADABS; Sheldrick, 1996)'
_exptl_crystal_colour 'pale yellow'
_exptl_crystal_density_diffrn 1.524
_exptl_crystal_density_method 'not measured'
_exptl_crystal_description Prism
_exptl_crystal_F_000 696
_exptl_crystal_size_max 0.20
_exptl_crystal_size_mid 0.18
_exptl_crystal_size_min 0.15
_refine_diff_density_max 0.254
_refine_diff_density_min -0.232
_refine_ls_extinction_method none
_refine_ls_goodness_of_fit_ref 0.937
_refine_ls_hydrogen_treatment constr
_refine_ls_matrix_type full
_refine_ls_number_parameters 273
_refine_ls_number_reflns 3283
_refine_ls_number_restraints 84
_refine_ls_restrained_S_all 1.021
_refine_ls_R_factor_all 0.1118
_refine_ls_R_factor_gt 0.0598
_refine_ls_shift/su_max 0.050
_refine_ls_shift/su_mean 0.011
_refine_ls_structure_factor_coef Fsqd
_refine_ls_weighting_details 'calc w = 1/[\s^2^(Fo^2^)+(0.0881P)^2^] where P=(Fo^2^+2Fc^2^)/3'
_refine_ls_weighting_scheme calc
_refine_ls_wR_factor_gt 0.1468
_refine_ls_wR_factor_ref 0.1735
_reflns_number_gt 1718
_reflns_number_total 3283
_reflns_threshold_expression I>2\s(I)
_cod_data_source_file ci2222.cif
_cod_data_source_block I
_cod_depositor_comments
;
The following automatic conversions were performed:
'_symmetry_cell_setting' value 'Monoclinic' changed to 'monoclinic'
according to '/home/saulius/struct/CIF-dictionaries/cif_core.dic'
dictionary named 'cif_core.dic' version 2.4.1 from 2010-06-29.

Automatic conversion script
Id: cif_fix_enum 1527 2010-12-29 10:47:43Z saulius 

The following automatic conversions were performed:

'_symmetry_cell_setting' value 'Monoclinic' changed to 'monoclinic'
according to /home/saulius/struct/CIF-dictionaries/cif_core.dic
dictionary named 'cif_core.dic' version 2.4.1 from 2010-06-29.

Automatic conversion script
Id: cif_fix_values 1715 2011-07-08 13:25:40Z adriana 
;
_cod_original_sg_symbol_H-M 'P 21/c'
_cod_database_code 2211759
_cod_database_fobs_code 2211759

loop_
_symmetry_equiv_pos_as_xyz
'x, y, z'
'-x, y+1/2, -z+1/2'
'-x, -y, -z'
'x, -y-1/2, z-1/2'

loop_
_atom_site_type_symbol
_atom_site_label
_atom_site_fract_x
_atom_site_fract_y
_atom_site_fract_z
_atom_site_U_iso_or_equiv
_atom_site_adp_type
_atom_site_calc_flag
_atom_site_refinement_flags
_atom_site_occupancy
_atom_site_disorder_assembly
_atom_site_disorder_group
C C8 1.2259(4) 0.3819(4) 0.61574(12) 0.0697(7) Uani d D 1 . .
F F9 1.2864(17) 0.5286(15) 0.6015(6) 0.120(3) Uani d PDU 0.59(3) A 1
F F10 1.3362(13) 0.2642(15) 0.6097(6) 0.116(3) Uani d PDU 0.59(3) A 1
F F11 1.2339(12) 0.3911(19) 0.6705(2) 0.096(2) Uani d PDU 0.59(3) A 1
F F9A 1.3206(17) 0.2463(13) 0.6265(8) 0.099(4) Uani d PDU 0.41(3) A 2
F F10A 1.2286(19) 0.466(3) 0.6635(7) 0.113(4) Uani d PDU 0.41(3) A 2
F F11A 1.3130(15) 0.470(2) 0.5847(6) 0.100(4) Uani d PDU 0.41(3) A 2
C C19 -0.3361(4) -0.0215(4) 0.24528(11) 0.0658(7) Uani d D 1 . .
F F20 -0.3691(4) 0.0973(5) 0.20619(16) 0.1179(15) Uani d PDU 0.872(7) B 1
F F21 -0.3532(3) -0.1646(5) 0.21663(19) 0.1278(16) Uani d PDU 0.872(7) B 1
F F22 -0.4616(3) -0.0186(6) 0.27242(10) 0.1078(13) Uani d PDU 0.872(7) B 1
F F20A -0.423(2) -0.145(3) 0.2580(9) 0.093(7) Uani d PDU 0.128(7) B 2
F F21A -0.421(2) 0.1193(17) 0.2454(9) 0.085(7) Uani d PDU 0.128(7) B 2
F F22A -0.3306(19) -0.047(3) 0.1924(4) 0.080(6) Uani d PDU 0.128(7) B 2
N N1 0.5257(3) 0.1636(3) 0.44923(9) 0.0688(6) Uani d . 1 . .
N N2 0.3516(3) 0.1551(3) 0.42596(9) 0.0679(6) Uani d . 1 . .
C C1 0.5554(3) 0.2502(4) 0.49403(10) 0.0642(7) Uani d . 1 . .
H H1 0.4647 0.2961 0.5079 0.077 Uiso calc R 1 . .
C C2 0.7278(3) 0.2804(3) 0.52484(10) 0.0577(7) Uani d . 1 . .
C C3 0.8681(4) 0.2163(4) 0.50665(11) 0.0708(8) Uani d . 1 A .
H H3 0.8536 0.1500 0.4742 0.085 Uiso calc R 1 . .
C C4 1.0279(3) 0.2487(4) 0.53562(11) 0.0727(8) Uani d . 1 . .
H H4 1.1212 0.2058 0.5225 0.087 Uiso calc R 1 A .
C C5 1.0516(3) 0.3444(3) 0.58407(10) 0.0589(7) Uani d . 1 A .
C C6 0.9145(4) 0.4074(4) 0.60282(12) 0.0735(8) Uani d . 1 . .
H H6 0.9298 0.4719 0.6357 0.088 Uiso calc R 1 A .
C C7 0.7534(3) 0.3763(4) 0.57339(11) 0.0739(8) Uani d . 1 A .
H H7 0.6607 0.4207 0.5865 0.089 Uiso calc R 1 . .
C C12 0.3226(3) 0.0687(3) 0.38156(11) 0.0629(7) Uani d . 1 . .
H H12 0.4137 0.0178 0.3693 0.075 Uiso calc R 1 . .
C C13 0.1528(3) 0.0441(3) 0.34822(9) 0.0544(6) Uani d . 1 . .
C C14 0.0098(3) 0.1185(3) 0.36290(11) 0.0636(7) Uani d . 1 B .
H H14 0.0213 0.1846 0.3954 0.076 Uiso calc R 1 . .
C C15 -0.1467(3) 0.0955(3) 0.33027(11) 0.0640(7) Uani d . 1 . .
H H15 -0.2409 0.1456 0.3408 0.077 Uiso calc R 1 B .
C C16 -0.1667(3) -0.0012(3) 0.28194(9) 0.0538(6) Uani d . 1 B .
C C17 -0.0271(3) -0.0764(3) 0.26691(10) 0.0616(7) Uani d . 1 . .
H H17 -0.0398 -0.1432 0.2346 0.074 Uiso calc R 1 B .
C C18 0.1298(3) -0.0531(3) 0.29931(11) 0.0659(7) Uani d . 1 B .
H H18 0.2233 -0.1034 0.2884 0.079 Uiso calc R 1 . .

loop_
_atom_site_aniso_label
_atom_site_aniso_U_11
_atom_site_aniso_U_22
_atom_site_aniso_U_33
_atom_site_aniso_U_12
_atom_site_aniso_U_13
_atom_site_aniso_U_23
C8 0.0551(18) 0.082(2) 0.0699(19) -0.0100(16) 0.0053(14) 0.0088(16)
F9 0.099(5) 0.108(5) 0.134(6) -0.051(4) -0.024(3) 0.036(4)
F10 0.066(3) 0.157(7) 0.120(5) 0.019(4) 0.004(3) -0.025(4)
F11 0.068(3) 0.145(6) 0.066(3) -0.018(4) -0.0093(18) 0.007(3)
F9A 0.073(5) 0.081(5) 0.126(8) -0.004(3) -0.023(5) 0.038(5)
F10A 0.079(4) 0.142(8) 0.109(6) 0.000(6) -0.009(5) -0.054(5)
F11A 0.071(4) 0.118(7) 0.107(6) -0.039(5) 0.009(3) 0.035(5)
C19 0.0573(18) 0.0705(19) 0.0678(17) -0.0056(15) 0.0074(14) 0.0004(15)
F20 0.0819(19) 0.145(3) 0.110(2) -0.0271(17) -0.0247(16) 0.056(2)
F21 0.0788(18) 0.119(3) 0.168(3) 0.0026(16) -0.0228(19) -0.073(2)
F22 0.0480(13) 0.182(4) 0.0943(16) -0.0168(16) 0.0166(10) -0.0124(19)
F20A 0.078(9) 0.097(10) 0.100(10) -0.030(8) 0.006(7) 0.013(8)
F21A 0.060(8) 0.077(9) 0.105(10) 0.023(6) -0.019(7) -0.016(8)
F22A 0.077(8) 0.106(11) 0.050(7) -0.010(8) -0.004(5) -0.005(7)
N1 0.0500(14) 0.0859(16) 0.0662(14) -0.0092(11) -0.0006(11) -0.0018(12)
N2 0.0539(14) 0.0818(15) 0.0643(13) -0.0092(12) 0.0017(11) -0.0018(12)
C1 0.0494(16) 0.0815(18) 0.0603(15) -0.0064(13) 0.0067(12) 0.0018(14)
C2 0.0497(16) 0.0696(17) 0.0519(13) -0.0051(12) 0.0048(11) 0.0069(12)
C3 0.0615(19) 0.090(2) 0.0589(15) -0.0014(15) 0.0065(13) -0.0119(14)
C4 0.0484(17) 0.098(2) 0.0717(17) 0.0020(15) 0.0115(13) -0.0089(16)
C5 0.0496(16) 0.0694(16) 0.0556(14) -0.0050(13) 0.0047(11) 0.0087(12)
C6 0.0610(19) 0.092(2) 0.0656(16) -0.0092(15) 0.0075(14) -0.0170(15)
C7 0.0494(17) 0.098(2) 0.0746(18) -0.0024(15) 0.0127(13) -0.0180(16)
C12 0.0530(17) 0.0730(17) 0.0611(15) -0.0036(13) 0.0069(12) 0.0040(13)
C13 0.0523(16) 0.0577(15) 0.0518(13) -0.0056(12) 0.0064(11) 0.0056(11)
C14 0.0590(17) 0.0761(18) 0.0565(14) -0.0065(14) 0.0125(12) -0.0112(12)
C15 0.0502(16) 0.0740(17) 0.0699(16) -0.0019(13) 0.0171(13) -0.0093(13)
C16 0.0522(15) 0.0541(14) 0.0546(13) -0.0032(12) 0.0085(11) 0.0025(11)
C17 0.0578(17) 0.0673(16) 0.0583(15) 0.0015(13) 0.0076(12) -0.0124(12)
C18 0.0503(16) 0.0763(18) 0.0705(16) 0.0084(13) 0.0099(13) -0.0093(14)

loop_
_atom_type_symbol
_atom_type_description
_atom_type_scat_dispersion_real
_atom_type_scat_dispersion_imag
_atom_type_scat_source
C C 0.0033 0.0016 'International Tables Vol C Tables 4.2.6.8 and 6.1.1.4'
H H 0.0000 0.0000 'International Tables Vol C Tables 4.2.6.8 and 6.1.1.4'
F F 0.0171 0.0103 'International Tables Vol C Tables 4.2.6.8 and 6.1.1.4'
N N 0.0061 0.0033 'International Tables Vol C Tables 4.2.6.8 and 6.1.1.4'

loop_
_geom_angle_atom_site_label_1
_geom_angle_atom_site_label_2
_geom_angle_atom_site_label_3
_geom_angle
F11 C8 F9A 86.0(7)
F11 C8 F10 104.1(6)
F11 C8 F11A 127.8(7)
F9A C8 F11A 101.2(8)
F10 C8 F11A 82.5(7)
F9A C8 F10A 108.8(9)
F10 C8 F10A 123.3(8)
F11A C8 F10A 107.9(8)
F11 C8 F9 105.2(5)
F9A C8 F9 122.6(8)
F10 C8 F9 107.7(7)
F10A C8 F9 80.9(7)
F11 C8 C5 112.9(5)
F9A C8 C5 113.0(7)
F10 C8 C5 113.0(6)
F11A C8 C5 111.3(7)
F10A C8 C5 113.8(7)
F9 C8 C5 113.3(5)
F20A C19 F22A 103.8(12)
F20A C19 F22 51.6(12)
F22A C19 F22 132.0(7)
F20A C19 F21A 110.1(13)
F22A C19 F21A 104.4(12)
F22 C19 F21A 62.0(11)
F20A C19 F21 57.3(12)
F22A C19 F21 51.2(10)
F22 C19 F21 105.3(3)
F21A C19 F21 136.9(7)
F20A C19 F20 132.3(8)
F22A C19 F20 56.7(10)
F22 C19 F20 106.0(3)
F21A C19 F20 50.2(10)
F21 C19 F20 104.5(3)
F20A C19 C16 115.1(8)
F22A C19 C16 113.8(7)
F22 C19 C16 114.2(2)
F21A C19 C16 109.0(6)
F21 C19 C16 113.4(2)
F20 C19 C16 112.6(2)
C1 N1 N2 112.3(2)
C12 N2 N1 112.1(2)
N1 C1 C2 122.0(3)
N1 C1 H1 119.0
C2 C1 H1 119.0
C7 C2 C3 118.1(2)
C7 C2 C1 119.8(2)
C3 C2 C1 122.1(2)
C4 C3 C2 121.0(3)
C4 C3 H3 119.5
C2 C3 H3 119.5
C3 C4 C5 120.3(3)
C3 C4 H4 119.9
C5 C4 H4 119.9
C6 C5 C4 119.5(2)
C6 C5 C8 119.8(3)
C4 C5 C8 120.7(3)
C5 C6 C7 120.3(3)
C5 C6 H6 119.8
C7 C6 H6 119.8
C6 C7 C2 120.8(3)
C6 C7 H7 119.6
C2 C7 H7 119.6
N2 C12 C13 123.1(3)
N2 C12 H12 118.5
C13 C12 H12 118.5
C18 C13 C14 117.7(2)
C18 C13 C12 120.1(2)
C14 C13 C12 122.3(2)
C15 C14 C13 120.8(2)
C15 C14 H14 119.6
C13 C14 H14 119.6
C14 C15 C16 120.6(3)
C14 C15 H15 119.7
C16 C15 H15 119.7
C17 C16 C15 119.4(2)
C17 C16 C19 119.8(2)
C15 C16 C19 120.7(2)
C18 C17 C16 120.1(2)
C18 C17 H17 119.9
C16 C17 H17 119.9
C17 C18 C13 121.4(2)
C17 C18 H18 119.3
C13 C18 H18 119.3

loop_
_geom_bond_atom_site_label_1
_geom_bond_atom_site_label_2
_geom_bond_distance
C8 F11 1.309(6)
C8 F9A 1.311(8)
C8 F10 1.311(7)
C8 F11A 1.315(8)
C8 F10A 1.322(8)
C8 F9 1.327(6)
C8 C5 1.492(4)
C19 F20A 1.268(9)
C19 F22A 1.298(9)
C19 F22 1.301(3)
C19 F21A 1.304(9)
C19 F21 1.318(3)
C19 F20 1.321(3)
C19 C16 1.484(4)
N1 C1 1.261(3)
N1 N2 1.407(3)
N2 C12 1.253(3)
C1 C2 1.462(3)
C1 H1 0.93
C2 C7 1.376(3)
C2 C3 1.380(4)
C3 C4 1.364(4)
C3 H3 0.93
C4 C5 1.373(4)
C4 H4 0.93
C5 C6 1.361(4)
C6 C7 1.375(4)
C6 H6 0.93
C7 H7 0.93
C12 C13 1.460(3)
C12 H12 0.93
C13 C18 1.389(3)
C13 C14 1.393(4)
C14 C15 1.363(4)
C14 H14 0.93
C15 C16 1.376(3)
C15 H15 0.93
C16 C17 1.376(3)
C17 C18 1.364(3)
C17 H17 0.93
C18 H18 0.93

loop_
_geom_torsion_atom_site_label_1
_geom_torsion_atom_site_label_2
_geom_torsion_atom_site_label_3
_geom_torsion_atom_site_label_4
_geom_torsion
C1 N1 N2 C12 -179.8(2)
N2 N1 C1 C2 -178.3(2)
N1 C1 C2 C7 179.7(3)
N1 C1 C2 C3 0.1(4)
C7 C2 C3 C4 -0.8(4)
C1 C2 C3 C4 178.9(2)
C2 C3 C4 C5 0.9(4)
C3 C4 C5 C6 -0.3(4)
C3 C4 C5 C8 -179.4(3)
F11 C8 C5 C6 34.5(8)
F9A C8 C5 C6 130.1(9)
F10 C8 C5 C6 152.4(8)
F11A C8 C5 C6 -116.8(11)
F10A C8 C5 C6 5.3(13)
F9 C8 C5 C6 -84.8(11)
F11 C8 C5 C4 -146.4(7)
F9A C8 C5 C4 -50.8(9)
F10 C8 C5 C4 -28.5(8)
F11A C8 C5 C4 62.2(11)
F10A C8 C5 C4 -175.7(13)
F9 C8 C5 C4 94.3(10)
C4 C5 C6 C7 -0.3(4)
C8 C5 C6 C7 178.8(3)
C5 C6 C7 C2 0.4(5)
C3 C2 C7 C6 0.1(4)
C1 C2 C7 C6 -179.5(3)
N1 N2 C12 C13 -178.2(2)
N2 C12 C13 C18 179.9(2)
N2 C12 C13 C14 1.3(4)
C18 C13 C14 C15 0.2(4)
C12 C13 C14 C15 178.8(2)
C13 C14 C15 C16 -0.3(4)
C14 C15 C16 C17 0.6(4)
C14 C15 C16 C19 -177.9(2)
F20A C19 C16 C17 92.4(16)
F22A C19 C16 C17 -27.2(13)
F22 C19 C16 C17 149.7(3)
F21A C19 C16 C17 -143.3(13)
F21 C19 C16 C17 29.0(4)
F20 C19 C16 C17 -89.4(4)
F20A C19 C16 C15 -89.1(16)
F22A C19 C16 C15 151.3(13)
F22 C19 C16 C15 -31.9(4)
F21A C19 C16 C15 35.2(13)
F21 C19 C16 C15 -152.5(4)
F20 C19 C16 C15 89.0(4)
C15 C16 C17 C18 -0.9(4)
C19 C16 C17 C18 177.6(2)
C16 C17 C18 C13 0.8(4)
C14 C13 C18 C17 -0.5(4)
C12 C13 C18 C17 -179.1(2)
